data_2200304
loop_
_publ_author_name
'  Alan Hazell  '
'  Josua Jepsen  '

_publ_section_title
;(Carbonato-<i>O</i>,<i>O</i>')bis(1,2-ethanediamine-<i>N</i>,<i>N</i>')cobalt(III)
 nitrate monohydrate
;
_journal_issue 6
_journal_name_full 'Acta Crystallographica Section E'
_journal_page_first m239
_journal_page_last m241
_journal_paper_doi 10.1107/S1600536801007577
_journal_volume 57
_journal_year 2001
_chemical_formula_iupac '[Co (C O3) (C2 H8 N2)2] (N O3), H2 O'
_chemical_formula_moiety 'C5 H16 Co N4 O3 1+, N O3 1-, H2 O'
_chemical_formula_sum 'C5 H18 Co N5 O7'
_chemical_formula_weight 319.18
_chemical_name_systematic
;
(Carbonato-O,O')bis(1,2-ethanediamine-N,N')cobalt(III) nitrate monohydrate
;
_space_group_IT_number 14
_symmetry_cell_setting monoclinic
_symmetry_space_group_name_Hall '-P 2yn'
_symmetry_space_group_name_H-M 'P 1 21/n 1'
_atom_type_scat_source IntTabIV
_cell_angle_alpha 90.0
_cell_angle_beta 107.315(3)
_cell_angle_gamma 90.0
_cell_formula_units_Z 8
_cell_length_a 9.407(2)
_cell_length_b 23.121(4)
_cell_length_c 11.604(2)
_cell_measurement_reflns_used 5828
_cell_measurement_temperature 120
_cell_measurement_theta_max 29.8
_cell_measurement_theta_min 1.8
_cell_volume 2409.5(8)
_computing_cell_refinement 'SAINT (Siemens, 1995)'
_computing_data_collection 'SMART (Siemens, 1995)'
_computing_data_reduction SAINT
_computing_molecular_graphics 'ORTEPIII (Burnett & Johnson, 1996) and  KRYSTAL'
_computing_publication_material KRYSTAL
_computing_structure_refinement 'modified ORFLS (Busing et al., 1962) and KRYSTAL'
_computing_structure_solution 'SIR97 (Altomare et al., 1997) and KRYSTAL (Hazell, 1995)'
_diffrn_ambient_temperature 120
_diffrn_measured_fraction_theta_full 97.7
_diffrn_measured_fraction_theta_max 97.7
_diffrn_measurement_device 'Siemens SMART CCD'
_diffrn_measurement_method '\w rotation scans with narrow frames'
_diffrn_radiation_monochromator graphite
_diffrn_radiation_source 'x-ray tube'
_diffrn_radiation_type MoK\a
_diffrn_radiation_wavelength .71073
_diffrn_reflns_av_R_equivalents .045
_diffrn_reflns_limit_h_max 12
_diffrn_reflns_limit_h_min -12
_diffrn_reflns_limit_k_max 32
_diffrn_reflns_limit_k_min -32
_diffrn_reflns_limit_l_max 15
_diffrn_reflns_limit_l_min -16
_diffrn_reflns_number 29332
_diffrn_reflns_reduction_process 29332
_diffrn_reflns_theta_full 29.8
_diffrn_reflns_theta_max 29.8
_diffrn_reflns_theta_min 1.8
_diffrn_standards_decay_% 0
_exptl_absorpt_coefficient_mu 1.463
_exptl_absorpt_correction_T_max .752
_exptl_absorpt_correction_T_min .602
_exptl_absorpt_correction_type integration
_exptl_absorpt_process_details '(XPREP; Siemens, 1995)'
_exptl_crystal_colour bright_red
_exptl_crystal_density_diffrn 1.760
_exptl_crystal_density_meas ?
_exptl_crystal_density_method 'not measured'
_exptl_crystal_description prism
_exptl_crystal_F_000 1328.0
_exptl_crystal_size_max .40
_exptl_crystal_size_mid .40
_exptl_crystal_size_min .20
_refine_diff_density_max .66(7)
_refine_diff_density_min -.76(7)
_refine_ls_extinction_method none
_refine_ls_goodness_of_fit_ref .956
_refine_ls_hydrogen_treatment mixed
_refine_ls_matrix_type full
_refine_ls_number_constraints 0
_refine_ls_number_parameters 325
_refine_ls_number_reflns 5774
_refine_ls_number_restraints 0
_refine_ls_R_factor_gt .026
_refine_ls_shift/su_max .0008
_refine_ls_shift/su_mean .0001
_refine_ls_structure_factor_coef F
_refine_ls_weighting_details 'w = 1/{[\s~cs~(F^2^)+0.25+1.03F^2^]^1/2^-|F|}^2^'
_refine_ls_weighting_scheme calc
_refine_ls_wR_factor_ref .032
_reflns_number_gt 5774
_reflns_number_total 6929
_reflns_threshold_expression I>3\s(I)
_cod_data_source_file cv6023.cif
_cod_data_source_block I
_cod_depositor_comments
;
The following automatic conversions were performed:

'_atom_site_thermal_displace_type' tag value 'Uij' was replaced with
'Uani' value 36 times.

Automatic conversion script
Id: cif_fix_values 1646 2011-03-28 12:23:43Z adriana 

The following automatic conversions were performed:

'_exptl_crystal_density_meas' value 'not measured' was changed to '?'
- the value is perceived as not measured.

Automatic conversion script
Id: cif_fix_values 3008 2015-01-20 13:52:24Z robertas 
;
_cod_original_sg_symbol_H-M 'P 21/n'
_cod_original_formula_sum 'C5 H18 Co1 N5 O7'
_cod_database_code 2200304
_cod_database_fobs_code 2200304

loop_
_symmetry_equiv_pos_as_xyz
+x,+y,+z
1/2-x,1/2+y,1/2-z
-x,-y,-z
1/2+x,1/2-y,1/2+z

loop_
_atom_site_aniso_label
_atom_site_aniso_U_11
_atom_site_aniso_U_22
_atom_site_aniso_U_33
_atom_site_aniso_U_12
_atom_site_aniso_U_13
_atom_site_aniso_U_23
Co1 .01260(10) .00880(10) .01110(10) .00050(10) .00250(10) .00010(10)
Co2 .01250(10) .00900(10) .01090(10) .00080(10) .00290(10) -.00100(10)
O1 .0182(6) .0107(5) .0136(5) .0013(4) .0049(4) -.0012(4)
O2 .0168(5) .0096(5) .0132(5) .0010(4) .0036(4) -.0002(4)
O3 .0222(6) .0108(5) .0199(6) .0032(4) .0038(5) .0025(4)
O4 .0164(5) .0109(5) .0148(5) -.0012(4) .0000(4) -.0006(4)
O5 .0163(6) .0098(5) .0162(6) .0003(4) .0017(4) -.0018(4)
O6 .0201(6) .0125(5) .0210(6) .0029(5) .0027(5) .0031(4)
O7 .0436(9) .0172(6) .0206(7) -.0013(6) .0035(6) -.0049(5)
O8 .0375(8) .0268(7) .0389(9) .0076(6) .0174(7) .0175(6)
O9 .0392(8) .0249(7) .0200(7) .0018(6) .0027(6) -.0064(5)
O10 .0430(9) .0328(8) .0208(7) .0048(7) .0036(6) .0017(6)
O11 .0410(9) .0319(8) .0608(11) -.0179(7) .0234(8) .0057(8)
O12 .0316(7) .0289(7) .0201(7) -.0074(6) .0098(6) .0031(5)
O13 .0239(7) .0365(8) .0232(7) -.0048(6) .0068(6) -.0082(6)
O14 .0358(8) .0348(8) .0348(8) -.0022(7) .0156(7) .0017(7)
N1 .0179(7) .0144(6) .0138(7) .0021(5) .0032(5) .0003(5)
N2 .0155(6) .0138(6) .0186(7) -.0003(5) .0037(5) .0023(5)
N3 .0179(7) .0101(6) .0133(6) .0010(5) .0021(5) -.0001(5)
N4 .0154(6) .0147(6) .0160(7) -.0001(5) .0038(5) -.0020(5)
N5 .0155(6) .0111(6) .0147(6) .0000(5) .0052(5) -.0003(5)
N6 .0167(7) .0149(7) .0161(7) .0014(5) .0053(5) -.0024(5)
N7 .0155(6) .0135(6) .0149(7) .0008(5) .0026(5) -.0006(5)
N8 .0182(7) .0119(6) .0153(7) -.0007(5) .0066(5) -.0004(5)
C5 .0126(7) .0117(7) .0160(7) -.0006(5) .0048(6) -.0015(6)
C10 .0161(7) .0125(7) .0151(7) .0001(6) .0050(6) -.0007(6)
N9 .0152(7) .0164(7) .0216(7) -.0007(5) .0026(6) .0016(5)
N10 .0263(8) .0129(6) .0240(8) -.0005(6) .0117(6) -.0004(5)
C1 .0254(9) .0192(8) .0170(8) .0011(7) .0099(7) .0037(6)
C2 .0210(8) .0205(8) .0222(9) .0012(7) .0108(7) .0024(7)
C3 .0254(9) .0155(8) .0195(8) .0032(6) .0098(7) -.0021(6)
C4 .0182(8) .0188(8) .0238(9) .0045(6) .0079(7) .0005(7)
C6 .0228(8) .0161(8) .0221(9) -.0003(6) .0116(7) .0020(6)
C7 .0203(8) .0190(8) .0247(9) -.0012(6) .0119(7) -.0030(7)
C8 .0157(8) .0219(8) .0235(9) .0043(6) .0043(7) -.0004(7)
C9 .0175(8) .0228(8) .0245(9) -.0019(7) .0091(7) -.0014(7)

loop_
_atom_site_label
_atom_site_fract_x
_atom_site_fract_y
_atom_site_fract_z
_atom_site_U_iso_or_equiv
_atom_site_thermal_displace_type
_atom_site_type_symbol
Co1 .21545(2) .091637(9) .34758(2) .01110(10) Uani Co
Co2 .60378(2) .158031(9) .73772(2) .01090(10) Uani Co
O1 .24770(10) .00982(5) .33300(10) .0141(6) Uani O
O2 .28500(10) .05515(5) .50380(10) .0134(6) Uani O
O3 .33380(10) -.04091(5) .50650(10) .0182(6) Uani O
O4 .44470(10) .19034(5) .60780(10) .0151(6) Uani O
O5 .62100(10) .24047(5) .72920(10) .0148(6) Uani O
O6 .44110(10) .28841(5) .58910(10) .0186(6) Uani O
O7 -.1660(2) .06341(6) .08320(10) .0284(8) Uani O
O8 -.1492(2) -.02917(6) .11730(10) .0331(9) Uani O
O9 -.1915(2) .00352(6) -.06490(10) .0294(8) Uani O
O10 .7762(2) .24935(7) .47230(10) .0335(9) Uani O
O11 .5579(2) .22005(7) .3666(2) .0428(11) Uani O
O12 .6987(2) .26640(6) .28040(10) .0264(8) Uani O
O13 .6485(2) .18704(7) .08860(10) .0279(8) Uani O
O14 -.0651(2) -.04316(7) .37610(10) .0340(9) Uani O
N1 .1573(2) .11235(6) .17670(10) .0157(7) Uani N
N2 .4194(2) .10626(6) .34590(10) .0163(7) Uani N
N3 .1920(2) .16890(6) .40430(10) .0143(7) Uani N
N4 .0075(2) .07932(6) .34240(10) .0156(7) Uani N
N5 .5468(2) .07648(6) .72260(10) .0136(7) Uani N
N6 .4769(2) .16486(6) .84340(10) .0158(7) Uani N
N7 .7837(2) .14470(6) .87060(10) .0151(7) Uani N
N8 .7297(2) .15033(6) .63170(10) .0148(7) Uani N
C5 .2915(2) .00460(7) .45100(10) .0133(8) Uani C
C10 .4984(2) .24260(7) .63780(10) .0145(8) Uani C
N9 -.1687(2) .01233(6) .04570(10) .0183(8) Uani N
N10 .6783(2) .24510(6) .37390(10) .0201(8) Uani N
C1 .2870(2) .13786(8) .1465(2) .0198(9) Uani C
C2 .4223(2) .10469(8) .2184(2) .0203(9) Uani C
C3 .0663(2) .16799(7) .4570(2) .0195(9) Uani C
C4 -.0584(2) .13401(8) .3712(2) .0199(9) Uani C
C6 .4719(2) .06145(7) .8151(2) .0193(9) Uani C
C7 .3789(2) .11331(8) .8253(2) .0202(9) Uani C
C8 .9069(2) .12641(8) .8219(2) .0207(9) Uani C
C9 .8867(2) .15895(8) .7056(2) .0210(9) Uani C
HO13a .6323 .21247 .1427 .0400 Uiso H
HO13b .7446 .19530 .0935 .0400 Uiso H
HO14a -.1008 -.03625 .2966 .0400 Uiso H
HO14b -.1548 -.04272 .3891 .0400 Uiso H
HN1a .0786 .13979 .1604 .0189 Uiso H
HN1b .1247 .07871 .1292 .0189 Uiso H
HN2a .4838 .07733 .3914 .0195 Uiso H
HN2b .4510 .14318 .3798 .0195 Uiso H
HN3a .1712 .19535 .3387 .0172 Uiso H
HN3b .2808 .18027 .4640 .0172 Uiso H
HN4a .0033 .05057 .3998 .0187 Uiso H
HN4b -.0477 .06677 .2639 .0187 Uiso H
HN5a .6333 .05325 .7344 .0164 Uiso H
HN5b .4805 .06958 .6443 .0164 Uiso H
HN6a .4179 .19887 .8238 .0190 Uiso H
HN6b .5369 .16672 .9252 .0190 Uiso H
HN7a .7658 .11517 .9215 .0181 Uiso H
HN7b .8112 .17936 .9157 .0181 Uiso H
HN8a .7029 .17872 .5698 .0178 Uiso H
HN8b .7179 .11289 .5965 .0178 Uiso H
H1a .2970 .17762 .1680 .0237 Uiso H
H1b .2746 .13399 .0625 .0237 Uiso H
H2a .4178 .06589 .1907 .0243 Uiso H
H2b .5105 .12251 .2116 .0243 Uiso H
H3a .0343 .20632 .4651 .0234 Uiso H
H3b .0963 .14981 .5339 .0234 Uiso H
H4a -.1333 .12559 .4085 .0240 Uiso H
H4b -.1005 .15562 .2995 .0240 Uiso H
H6a .5438 .05379 .8904 .0232 Uiso H
H6b .4102 .02845 .7902 .0232 Uiso H
H7a .2984 .11752 .7534 .0243 Uiso H
H7b .3411 .10872 .8921 .0243 Uiso H
H8a .9016 .08594 .8071 .0249 Uiso H
H8b 1.0005 .13567 .8779 .0249 Uiso H
H9a .9062 .19892 .7217 .0252 Uiso H
H9b .9523 .14415 .6644 .0252 Uiso H

loop_
_geom_angle_atom_site_label_1
_geom_angle_atom_site_label_2
_geom_angle_atom_site_label_3
_geom_angle
_geom_angle_publ_flag
O1 Co1 O2 68.62(5) yes
O1 Co1 N1 98.94(5) yes
O1 Co1 N2 89.33(5) yes
O1 Co1 N3 165.67(5) yes
O1 Co1 N4 92.08(5) yes
O2 Co1 N1 167.32(5) yes
O2 Co1 N2 91.47(5) yes
O2 Co1 N3 97.20(5) yes
O2 Co1 N4 91.24(5) yes
N1 Co1 N2 85.78(6) yes
N1 Co1 N3 95.32(6) yes
N1 Co1 N4 91.67(6) yes
N2 Co1 N3 93.16(6) yes
N2 Co1 N4 177.25(5) yes
N3 Co1 N4 86.05(6) yes
O4 Co2 O5 68.47(5) yes
O4 Co2 N5 100.09(5) yes
O4 Co2 N6 89.00(6) yes
O4 Co2 N7 165.85(5) yes
O4 Co2 N8 91.04(6) yes
O5 Co2 N5 168.40(5) yes
O5 Co2 N6 91.65(5) yes
O5 Co2 N7 97.56(5) yes
O5 Co2 N8 88.95(5) yes
N5 Co2 N6 86.09(6) yes
N5 Co2 N7 93.95(6) yes
N5 Co2 N8 93.27(6) yes
N6 Co2 N7 93.73(6) yes
N6 Co2 N8 179.40(10) yes
N7 Co2 N8 86.39(6) yes
Co1 O1 C5 90.44(9) no
Co1 O2 C5 90.05(9) no
Co2 O4 C10 90.08(9) no
Co2 O5 C10 90.66(9) no
Co1 N1 C1 109.60(10) no
Co1 N2 C2 108.40(10) no
Co1 N3 C3 108.20(10) no
Co1 N4 C4 110.40(10) no
Co2 N5 C6 109.70(10) no
Co2 N6 C7 108.40(10) no
Co2 N7 C8 109.60(10) no
Co2 N8 C9 108.10(10) no
O1 C5 O3 125.10(10) no
O2 C5 O3 124.0(2) no
O1 C5 O2 110.90(10) no
O5 C10 O6 123.70(10) no
O4 C10 O6 125.5(2) no
O4 C10 O5 110.80(10) no
O8 N9 O9 120.2(2) no
O7 N9 O8 120.6(2) no
O7 N9 O9 119.10(10) no
O10 N10 O11 120.6(2) no
O10 N10 O12 120.1(2) no
O11 N10 O12 119.3(2) no
N1 C1 C2 106.50(10) no
N2 C2 C1 106.00(10) no
N3 C3 C4 107.10(10) no
N4 C4 C3 107.20(10) no
N5 C6 C7 106.30(10) no
N6 C7 C6 107.40(10) no
N7 C8 C9 107.00(10) no
N8 C9 C8 106.80(10) no
HO13a O13 HO13b 101.0 no
HO14a O14 HO14b 95.1 no
HN1a N1 HN1b 109.5 no
C1 N1 HN1b 109.4 no
C1 N1 HN1a 109.4 no
HN2a N2 HN2b 109.5 no
C2 N2 HN2a 109.8 no
C2 N2 HN2b 109.8 no
HN3a N3 HN3b 109.5 no
C3 N3 HN3a 109.8 no
C3 N3 HN3b 109.8 no
HN4a N4 HN4b 109.5 no
C4 N4 HN4a 109.3 no
C4 N4 HN4b 109.2 no
HN5a N5 HN5b 109.5 no
C6 N5 HN5a 109.4 no
C6 N5 HN5b 109.4 no
HN6a N6 HN6b 109.5 no
C7 N6 HN6a 109.7 no
C7 N6 HN6b 109.7 no
HN7a N7 HN7b 109.5 no
C8 N7 HN7a 109.4 no
C8 N7 HN7b 109.5 no
HN8a N8 HN8b 109.5 no
C9 N8 HN8b 109.8 no
C9 N8 HN8a 109.8 no
H1a C1 H1b 109.5 no
N1 C1 H1b 110.2 no
C2 C1 H1b 110.2 no
N1 C1 H1a 110.2 no
C2 C1 H1a 110.2 no
H2a C2 H2b 109.5 no
N2 C2 H2a 110.3 no
C1 C2 H2a 110.3 no
N2 C2 H2b 110.3 no
C1 C2 H2b 110.3 no
H3a C3 H3b 109.5 no
N3 C3 H3a 110.1 no
C4 C3 H3a 110.1 no
N3 C3 H3b 110.1 no
C4 C3 H3b 110.1 no
H4a C4 H4b 109.5 no
N4 C4 H4a 110.1 no
C3 C4 H4a 110.0 no
N4 C4 H4b 110.1 no
C3 C4 H4b 110.0 no
H6a C6 H6b 109.5 no
N5 C6 H6a 110.3 no
C7 C6 H6a 110.3 no
N5 C6 H6b 110.3 no
C7 C6 H6b 110.3 no
H7a C7 H7b 109.5 no
N6 C7 H7a 110.0 no
C6 C7 H7a 110.0 no
N6 C7 H7b 110.0 no
C6 C7 H7b 110.0 no
H8a C8 H8b 109.5 no
N7 C8 H8a 110.1 no
C9 C8 H8a 110.1 no
N7 C8 H8b 110.1 no
C9 C8 H8b 110.1 no
H9a C9 H9b 109.5 no
N8 C9 H9a 110.2 no
C8 C9 H9a 110.1 no
N8 C9 H9b 110.1 no
C8 C9 H9b 110.1 no

loop_
_geom_bond_atom_site_label_1
_geom_bond_atom_site_label_2
_geom_bond_distance
_geom_bond_publ_flag
Co1 O1 1.9310(10) yes
Co1 O2 1.9280(10) yes
Co1 N1 1.9530(10) yes
Co1 N2 1.954(2) yes
Co1 N3 1.9390(10) yes
Co1 N4 1.9600(10) yes
Co2 O4 1.9310(10) yes
Co2 O5 1.9180(10) yes
Co2 N5 1.9540(10) yes
Co2 N6 1.9560(10) yes
Co2 N7 1.9450(10) yes
Co2 N8 1.9530(10) yes
O1 C5 1.312(2) no
O2 C5 1.329(2) no
O3 C5 1.237(2) no
O4 C10 1.316(2) no
O5 C10 1.315(2) no
O6 C10 1.245(2) no
O7 N9 1.256(2) no
O8 N9 1.246(2) no
O9 N9 1.254(2) no
O10 N10 1.239(2) no
O11 N10 1.252(2) no
O12 N10 1.258(2) no
N1 C1 1.488(2) no
N2 C2 1.488(2) no
N3 C3 1.484(2) no
N4 C4 1.489(2) no
N5 C6 1.490(2) no
N6 C7 1.483(2) no
N7 C8 1.493(2) no
N8 C9 1.484(2) no
C1 C2 1.508(3) no
C3 C4 1.513(3) no
C6 C7 1.509(2) no
C8 C9 1.507(3) no
O13 HO13a .906 no
O13 HO13b .909 no
O14 HO14a .897 no
O14 HO14b .900 no
N1 HN1b .950 no
N1 HN1a .950 no
N2 HN2a .950 no
N2 HN2b .950 no
N3 HN3a .950 no
N3 HN3b .950 no
N4 HN4a .950 no
N4 HN4b .950 no
N5 HN5a .950 no
N5 HN5b .950 no
N6 HN6a .950 no
N6 HN6b .950 no
N7 HN7a .950 no
N7 HN7b .950 no
N8 HN8b .950 no
N8 HN8a .950 no
C1 H1b .950 no
C1 H1a .950 no
C2 H2a .950 no
C2 H2b .950 no
C3 H3a .950 no
C3 H3b .950 no
C4 H4a .950 no
C4 H4b .950 no
C6 H6a .950 no
C6 H6b .950 no
C7 H7a .950 no
C7 H7b .950 no
C8 H8a .950 no
C8 H8b .950 no
C9 H9a .950 no
C9 H9b .950 no

loop_
_geom_torsion_atom_site_label_1
_geom_torsion_atom_site_label_2
_geom_torsion_atom_site_label_3
_geom_torsion_atom_site_label_4
_geom_torsion
_geom_torsion_publ_flag
Co1 N1 C1 C2 37.4(2) no
N1 C1 C2 N2 -52.4(2) no
C1 C2 N2 Co1 43.40(10) no
C2 N2 Co1 N1 -18.50(10) no
N2 Co1 N1 C1 -10.90(10) no
Co1 N3 C3 C4 -44.40(10) no
N3 C3 C4 N4 48.7(2) no
C3 C4 N4 Co1 -30.7(2) no
C4 N4 Co1 N3 5.20(10) no
N4 Co1 N3 C3 22.10(10) no
Co2 N5 C6 C7 37.4(2) no
N5 C6 C7 N6 -51.0(2) no
C6 C7 N6 Co2 40.9(2) no
C7 N6 Co2 N5 -16.20(10) no
N6 Co2 N5 C6 -12.30(10) no
Co2 N7 C8 C9 35.4(2) no
N7 C8 C9 N8 -50.8(2) no
C8 C9 N8 Co2 42.6(2) no
C9 N8 Co2 N7 -18.70(10) no
N8 Co2 N7 C8 -9.60(10) no
